data_7205489
loop_
_publ_author_name
'Wibowo, Arief C.'
'Smith, Mark D.'
'zur Loye, Hans-Conrad'

_publ_section_title
;
 New 3D bismuth-oxo coordination polymers containing
 terephthalate-based ligands: observation of Bi2O2-layer and
 Bi4O3-chain motifs
;
_journal_issue 2
_journal_name_full CrystEngComm
_journal_page_first 426
_journal_paper_doi 10.1039/c0ce00650e
_journal_volume 13
_journal_year 2011
_chemical_formula_moiety 'C8 H4 Bi2 O6'
_chemical_formula_sum 'C8 H4 Bi2 O6'
_chemical_formula_weight 614.07
_chemical_name_systematic
;
?
;
_space_group_IT_number 11
_symmetry_cell_setting monoclinic
_symmetry_space_group_name_Hall '-P 2yb'
_symmetry_space_group_name_H-M 'P 1 21/m 1'
_atom_sites_solution_hydrogens geom
_atom_sites_solution_primary direct
_atom_sites_solution_secondary difmap
_audit_creation_method SHELXL-97
_cell_angle_alpha 90.00
_cell_angle_beta 98.5820(10)
_cell_angle_gamma 90.00
_cell_formula_units_Z 6
_cell_length_a 10.0998(7)
_cell_length_b 12.1043(8)
_cell_length_c 11.8472(8)
_cell_measurement_reflns_used 5335
_cell_measurement_temperature 150(2)
_cell_measurement_theta_max 26.368
_cell_measurement_theta_min 2.474
_cell_volume 1432.12(17)
_computing_cell_refinement 'SAINT-Plus Version 6.45 (Bruker, 2001)'
_computing_data_collection 'SMART Version 5.625 (Bruker, 2001)'
_computing_data_reduction 'SAINT-Plus Version 6.45 (Bruker, 2001)'
_computing_molecular_graphics various
_computing_publication_material 'SHELXTL Version 6.14 (Bruker, 2000)'
_computing_structure_refinement 'SHELXL-97 (Sheldrick, 1997)'
_computing_structure_solution 'SHELXS-97 (Sheldrick, 1990)'
_diffrn_ambient_temperature 150(2)
_diffrn_measured_fraction_theta_full 0.999
_diffrn_measured_fraction_theta_max 0.999
_diffrn_measurement_device_type 'Bruker SMART APEX CCD diffractometer'
_diffrn_measurement_method 'omega scans'
_diffrn_radiation_monochromator graphite
_diffrn_radiation_source 'fine-focus sealed tube'
_diffrn_radiation_type MoK\a
_diffrn_radiation_wavelength 0.71073
_diffrn_reflns_av_R_equivalents 0.0429
_diffrn_reflns_av_sigmaI/netI 0.0247
_diffrn_reflns_limit_h_max 12
_diffrn_reflns_limit_h_min -12
_diffrn_reflns_limit_k_max 15
_diffrn_reflns_limit_k_min -15
_diffrn_reflns_limit_l_max 14
_diffrn_reflns_limit_l_min -14
_diffrn_reflns_number 23035
_diffrn_reflns_theta_full 26.39
_diffrn_reflns_theta_max 26.39
_diffrn_reflns_theta_min 1.74
_exptl_absorpt_coefficient_mu 36.822
_exptl_absorpt_correction_T_max 1.0000
_exptl_absorpt_correction_T_min 0.5519
_exptl_absorpt_correction_type multi-scan
_exptl_absorpt_process_details 'SADABS Version 2.05 (Bruker, 2001)'
_exptl_crystal_colour colorless
_exptl_crystal_density_diffrn 4.272
_exptl_crystal_density_method 'not measured'
_exptl_crystal_description needle
_exptl_crystal_F_000 1596
_exptl_crystal_size_max 0.08
_exptl_crystal_size_mid 0.05
_exptl_crystal_size_min 0.04
_refine_diff_density_max 2.275
_refine_diff_density_min -1.267
_refine_diff_density_rms 0.254
_refine_ls_extinction_method none
_refine_ls_goodness_of_fit_ref 1.021
_refine_ls_hydrogen_treatment constr
_refine_ls_matrix_type full
_refine_ls_number_parameters 184
_refine_ls_number_reflns 3075
_refine_ls_number_restraints 36
_refine_ls_restrained_S_all 1.018
_refine_ls_R_factor_all 0.0328
_refine_ls_R_factor_gt 0.0256
_refine_ls_shift/su_max 0.001
_refine_ls_shift/su_mean 0.000
_refine_ls_structure_factor_coef Fsqd
_refine_ls_weighting_details 'calc w=1/[\s^2^(Fo^2^)+(0.0299P)^2^+6.1782P] where P=(Fo^2^+2Fc^2^)/3'
_refine_ls_weighting_scheme calc
_refine_ls_wR_factor_gt 0.0585
_refine_ls_wR_factor_ref 0.0619
_reflns_number_gt 2658
_reflns_number_total 3075
_reflns_threshold_expression >2sigma(I)
_cod_data_source_file C0CE00650E.TXT
_cod_data_source_block acw3022
_cod_depositor_comments
;
The following automatic conversions were performed:
'_symmetry_cell_setting' value 'Monoclinic' changed to 'monoclinic'
according to '/home/saulius/struct/CIF-dictionaries/cif_core.dic'
dictionary named 'cif_core.dic' version 2.4.1 from 2010-06-29.

Automatic conversion script
Id: cif_fix_enum 1555 2011-01-17 13:19:09Z saulius 
;
_cod_original_sg_symbol_H-M 'P 21/m'
_cod_database_code 7205489

loop_
_symmetry_equiv_pos_as_xyz
'x, y, z'
'-x, y+1/2, -z'
'-x, -y, -z'
'x, -y-1/2, z'

loop_
_atom_site_label
_atom_site_type_symbol
_atom_site_fract_x
_atom_site_fract_y
_atom_site_fract_z
_atom_site_U_iso_or_equiv
_atom_site_adp_type
_atom_site_occupancy
_atom_site_symmetry_multiplicity
_atom_site_calc_flag
_atom_site_refinement_flags
_atom_site_disorder_assembly
_atom_site_disorder_group
Bi1 Bi 0.52640(2) 0.41204(2) 0.13169(2) 0.01003(8) Uani 1 1 d . . .
Bi2 Bi 0.80682(2) 0.57790(2) 0.08589(2) 0.01354(9) Uani 1 1 d . . .
Bi3 Bi 0.84527(3) 0.2500 0.09480(3) 0.01243(10) Uani 1 2 d S . .
Bi4 Bi 0.53449(3) 0.7500 0.12360(3) 0.00999(10) Uani 1 2 d S . .
O1 O 0.5845(5) 0.5768(4) 0.0504(4) 0.0102(10) Uani 1 1 d . . .
O2 O 0.7236(5) 0.3948(4) 0.0891(5) 0.0173(12) Uani 1 1 d . . .
O3 O 0.5082(7) 0.2500 0.0602(6) 0.0165(16) Uani 1 2 d S . .
O4 O 0.7414(6) 0.7500 0.1187(6) 0.0129(15) Uani 1 2 d S . .
C1 C 0.7312(10) 0.2500 0.3455(9) 0.017(2) Uiso 1 2 d S . .
C2 C 0.7600(9) 0.2500 0.4717(9) 0.014(2) Uiso 1 2 d SD . .
C3 C 0.6732(12) 0.2987(12) 0.5380(12) 0.017(3) Uiso 0.50 1 d PD . .
H3A H 0.5915 0.3316 0.5012 0.020 Uiso 0.50 1 d PR . .
C4 C 0.7024(11) 0.2988(11) 0.6569(12) 0.014(3) Uiso 0.50 1 d PD . .
H4A H 0.6416 0.3322 0.7018 0.017 Uiso 0.50 1 d PR . .
C5 C 0.8213(9) 0.2500 0.7105(9) 0.018(2) Uiso 1 2 d SD . .
C6 C 0.9143(12) 0.2110(10) 0.6453(11) 0.011(3) Uiso 0.50 1 d PD . .
H6A H 1.0007 0.1862 0.6811 0.013 Uiso 0.50 1 d PR . .
C7 C 0.8799(12) 0.2083(11) 0.5280(12) 0.018(3) Uiso 0.50 1 d PD . .
H7A H 0.9419 0.1760 0.4835 0.021 Uiso 0.50 1 d PR . .
C8 C 0.8578(10) 0.2500 0.8389(10) 0.019(2) Uiso 1 2 d S . .
O5 O 0.6110(8) 0.2500 0.2969(8) 0.032(2) Uiso 1 2 d S . .
O6 O 0.8288(7) 0.2500 0.2913(7) 0.0227(17) Uiso 1 2 d S . .
O7 O 0.9773(7) 0.2500 0.8856(7) 0.0250(18) Uiso 1 2 d S . .
O8 O 0.7629(9) 0.2500 0.8969(8) 0.037(2) Uiso 1 2 d S . .
C9A C 0.7025(7) 0.5822(6) 0.3372(6) 0.0156(16) Uiso 0.50 1 d PD . 1
C10A C 0.741(4) 0.575(3) 0.4639(7) 0.016(2) Uiso 0.50 1 d PD . 1
C11A C 0.6516(15) 0.5264(13) 0.5304(12) 0.021(3) Uiso 0.50 1 d PD . 1
H11A H 0.5692 0.4958 0.4948 0.025 Uiso 0.50 1 calc PR . 1
C12A C 0.6858(12) 0.5235(12) 0.6480(11) 0.015(3) Uiso 0.50 1 d PD . 1
H12A H 0.6268 0.4896 0.6930 0.018 Uiso 0.50 1 calc PR . 1
C13A C 0.8058(14) 0.5698(14) 0.7015(7) 0.024(8) Uiso 0.50 1 d PD . 1
C14A C 0.8981(13) 0.6098(12) 0.6358(11) 0.014(3) Uiso 0.50 1 d PD . 1
H14A H 0.9831 0.6355 0.6714 0.017 Uiso 0.50 1 calc PR . 1
C15A C 0.8654(13) 0.6122(12) 0.5173(11) 0.012(3) Uiso 0.50 1 d PD . 1
H15A H 0.9289 0.6393 0.4724 0.014 Uiso 0.50 1 calc PR . 1
C16A C 0.8431(8) 0.5804(6) 0.8280(6) 0.0215(18) Uiso 0.50 1 d PD . 1
O9A O 0.8067(12) 0.5746(10) 0.2804(10) 0.014(3) Uiso 0.50 1 d P . 1
O10A O 0.5884(12) 0.5864(11) 0.2923(12) 0.019(3) Uiso 0.50 1 d P . 1
O11A O 0.7500(9) 0.6188(9) 0.8853(8) 0.013(2) Uiso 0.50 1 d P . 1
O12A O 0.9608(5) 0.5753(4) 0.8739(5) 0.0169(12) Uiso 0.50 1 d P . 1
C9B C 0.7025(7) 0.5822(6) 0.3372(6) 0.0156(16) Uiso 0.50 1 d PD . 2
C10B C 0.738(4) 0.588(3) 0.4642(7) 0.016(2) Uiso 0.50 1 d PD . 2
C11B C 0.6597(14) 0.6466(12) 0.5312(13) 0.016(3) Uiso 0.50 1 d P . 2
H11B H 0.5822 0.6848 0.4960 0.020 Uiso 0.50 1 calc PR . 2
C12B C 0.6943(12) 0.6491(12) 0.6490(13) 0.018(3) Uiso 0.50 1 d PD . 2
H12B H 0.6417 0.6904 0.6942 0.022 Uiso 0.50 1 calc PR . 2
C13B C 0.8070(14) 0.5908(13) 0.7013(7) 0.015(6) Uiso 0.50 1 d PD . 2
C14B C 0.8913(13) 0.5426(13) 0.6326(12) 0.015(3) Uiso 0.50 1 d PD . 2
H14B H 0.9745 0.5118 0.6659 0.019 Uiso 0.50 1 calc PR . 2
C15B C 0.8541(13) 0.5397(13) 0.5173(12) 0.014(3) Uiso 0.50 1 d P . 2
H15B H 0.9103 0.5028 0.4718 0.017 Uiso 0.50 1 calc PR . 2
C16B C 0.8431(8) 0.5804(6) 0.8280(6) 0.0215(18) Uiso 0.50 1 d PD . 2
O9B O 0.7801(12) 0.5425(11) 0.2796(10) 0.018(3) Uiso 0.50 1 d P . 2
O10B O 0.5830(11) 0.6228(11) 0.2965(10) 0.014(3) Uiso 0.50 1 d P . 2
O11B O 0.7462(9) 0.5590(9) 0.8847(9) 0.013(2) Uiso 0.50 1 d P . 2
O12B O 0.9608(5) 0.5753(4) 0.8739(5) 0.0169(12) Uiso 0.50 1 d P . 2

loop_
_atom_site_aniso_label
_atom_site_aniso_U_11
_atom_site_aniso_U_22
_atom_site_aniso_U_33
_atom_site_aniso_U_23
_atom_site_aniso_U_13
_atom_site_aniso_U_12
Bi1 0.00914(13) 0.01296(15) 0.00768(15) -0.00088(10) 0.00028(10) -0.00074(9)
Bi2 0.00822(13) 0.02382(17) 0.00827(16) 0.00122(11) 0.00026(10) 0.00226(10)
Bi3 0.00920(16) 0.0188(2) 0.0091(2) 0.000 0.00068(13) 0.000
Bi4 0.00736(16) 0.0140(2) 0.0083(2) 0.000 0.00003(13) 0.000
O1 0.013(2) 0.010(3) 0.006(3) 0.0000(19) -0.0008(19) -0.0007(18)
O2 0.011(2) 0.019(3) 0.022(3) 0.005(2) 0.003(2) 0.000(2)
O3 0.027(4) 0.005(4) 0.015(4) 0.000 -0.003(3) 0.000
O4 0.008(3) 0.020(4) 0.010(4) 0.000 0.001(3) 0.000

loop_
_atom_type_symbol
_atom_type_description
_atom_type_scat_dispersion_real
_atom_type_scat_dispersion_imag
_atom_type_scat_source
C C 0.0033 0.0016 'International Tables Vol C Tables 4.2.6.8 and 6.1.1.4'
H H 0.0000 0.0000 'International Tables Vol C Tables 4.2.6.8 and 6.1.1.4'
O O 0.0106 0.0060 'International Tables Vol C Tables 4.2.6.8 and 6.1.1.4'
Bi Bi -4.1077 10.2566 'International Tables Vol C Tables 4.2.6.8 and 6.1.1.4'

loop_
_geom_angle_atom_site_label_1
_geom_angle_atom_site_label_2
_geom_angle_atom_site_label_3
_geom_angle
_geom_angle_site_symmetry_1
_geom_angle_site_symmetry_3
_geom_angle_publ_flag
O3 Bi1 O2 81.1(2) . . ?
O3 Bi1 O1 71.2(2) . 3_665 ?
O2 Bi1 O1 97.23(19) . 3_665 ?
O3 Bi1 O1 129.5(2) . . ?
O2 Bi1 O1 71.62(17) . . ?
O1 Bi1 O1 71.13(18) 3_665 . ?
O3 Bi1 O11B 93.6(3) . 3_666 ?
O2 Bi1 O11B 162.4(3) . 3_666 ?
O1 Bi1 O11B 65.3(2) 3_665 3_666 ?
O1 Bi1 O11B 99.9(2) . 3_666 ?
O3 Bi1 O11A 79.8(3) . 3_666 ?
O2 Bi1 O11A 157.9(3) . 3_666 ?
O1 Bi1 O11A 66.1(2) 3_665 3_666 ?
O1 Bi1 O11A 113.3(3) . 3_666 ?
O11B Bi1 O11A 15.0(2) 3_666 3_666 ?
O3 Bi1 O5 68.6(2) . . ?
O2 Bi1 O5 84.2(2) . . ?
O1 Bi1 O5 138.99(17) 3_665 . ?
O1 Bi1 O5 144.72(18) . . ?
O11B Bi1 O5 109.6(3) 3_666 . ?
O11A Bi1 O5 98.8(3) 3_666 . ?
O3 Bi1 Bi2 118.6(2) . . ?
O2 Bi1 Bi2 39.84(13) . . ?
O1 Bi1 Bi2 96.39(12) 3_665 . ?
O1 Bi1 Bi2 37.11(11) . . ?
O11B Bi1 Bi2 136.3(2) 3_666 . ?
O11A Bi1 Bi2 150.3(2) 3_666 . ?
O5 Bi1 Bi2 109.37(16) . . ?
O3 Bi1 Bi4 33.60(18) . 3_665 ?
O2 Bi1 Bi4 78.21(14) . 3_665 ?
O1 Bi1 Bi4 40.13(11) 3_665 3_665 ?
O1 Bi1 Bi4 98.17(12) . 3_665 ?
O11B Bi1 Bi4 88.1(2) 3_666 3_665 ?
O11A Bi1 Bi4 79.7(2) 3_666 3_665 ?
O5 Bi1 Bi4 101.64(13) . 3_665 ?
Bi2 Bi1 Bi4 102.669(10) . 3_665 ?
O1 Bi2 O4 73.86(19) . . ?
O1 Bi2 O9A 92.2(3) . . ?
O4 Bi2 O9A 78.3(3) . . ?
O1 Bi2 O2 69.34(16) . . ?
O4 Bi2 O2 138.8(2) . . ?
O9A Bi2 O2 85.1(3) . . ?
O1 Bi2 O11B 73.1(3) . 1_554 ?
O4 Bi2 O11B 103.0(3) . 1_554 ?
O9A Bi2 O11B 163.8(4) . 1_554 ?
O2 Bi2 O11B 83.5(3) . 1_554 ?
O1 Bi2 O9B 85.7(3) . . ?
O4 Bi2 O9B 85.5(3) . . ?
O9A Bi2 O9B 11.4(4) . . ?
O2 Bi2 O9B 74.1(3) . . ?
O11B Bi2 O9B 153.5(4) 1_554 . ?
O1 Bi2 O11A 74.3(2) . 1_554 ?
O4 Bi2 O11A 87.0(3) . 1_554 ?
O9A Bi2 O11A 162.4(4) . 1_554 ?
O2 Bi2 O11A 100.1(3) . 1_554 ?
O11B Bi2 O11A 17.4(3) 1_554 1_554 ?
O9B Bi2 O11A 159.9(4) . 1_554 ?
O1 Bi2 O12A 141.07(15) . 3_766 ?
O4 Bi2 O12A 143.09(18) . 3_766 ?
O9A Bi2 O12A 87.0(3) . 3_766 ?
O2 Bi2 O12A 71.81(15) . 3_766 ?
O11B Bi2 O12A 100.3(3) 1_554 3_766 ?
O9B Bi2 O12A 86.2(3) . 3_766 ?
O11A Bi2 O12A 110.6(3) 1_554 3_766 ?
O1 Bi2 O7 136.30(15) . 3_766 ?
O4 Bi2 O7 64.04(18) . 3_766 ?
O9A Bi2 O7 90.5(3) . 3_766 ?
O2 Bi2 O7 154.24(15) . 3_766 ?
O11B Bi2 O7 104.7(3) 1_554 3_766 ?
O9B Bi2 O7 101.6(3) . 3_766 ?
O11A Bi2 O7 91.7(3) 1_554 3_766 ?
O12A Bi2 O7 82.64(14) 3_766 3_766 ?
O1 Bi2 Bi4 40.82(12) . . ?
O4 Bi2 Bi4 34.18(15) . . ?
O9A Bi2 Bi4 76.5(3) . . ?
O2 Bi2 Bi4 105.35(12) . . ?
O11B Bi2 Bi4 95.4(2) 1_554 . ?
O9B Bi2 Bi4 77.5(3) . . ?
O11A Bi2 Bi4 85.9(2) 1_554 . ?
O12A Bi2 Bi4 163.49(10) 3_766 . ?
O7 Bi2 Bi4 98.22(10) 3_766 . ?
O1 Bi2 Bi1 39.19(12) . . ?
O4 Bi2 Bi1 103.58(15) . . ?
O9A Bi2 Bi1 73.8(3) . . ?
O2 Bi2 Bi1 35.24(12) . . ?
O11B Bi2 Bi1 90.4(2) 1_554 . ?
O9B Bi2 Bi1 63.2(3) . . ?
O11A Bi2 Bi1 100.8(2) 1_554 . ?
O12A Bi2 Bi1 104.45(9) 3_766 . ?
O7 Bi2 Bi1 162.09(15) 3_766 . ?
Bi4 Bi2 Bi1 70.292(9) . . ?
O2 Bi3 O2 110.3(3) 4_565 . ?
O2 Bi3 O6 84.62(17) 4_565 . ?
O2 Bi3 O6 84.62(17) . . ?
O2 Bi3 O8 81.57(19) 4_565 1_554 ?
O2 Bi3 O8 81.57(19) . 1_554 ?
O6 Bi3 O8 155.7(3) . 1_554 ?
O2 Bi3 O12A 170.93(17) 4_565 3_766 ?
O2 Bi3 O12A 77.15(16) . 3_766 ?
O6 Bi3 O12A 91.14(16) . 3_766 ?
O8 Bi3 O12A 105.07(17) 1_554 3_766 ?
O2 Bi3 O12A 77.15(16) 4_565 2_746 ?
O2 Bi3 O12A 170.93(17) . 2_746 ?
O6 Bi3 O12A 91.14(16) . 2_746 ?
O8 Bi3 O12A 105.07(17) 1_554 2_746 ?
O12A Bi3 O12A 94.97(19) 3_766 2_746 ?
O2 Bi3 O7 107.46(16) 4_565 1_554 ?
O2 Bi3 O7 107.46(16) . 1_554 ?
O6 Bi3 O7 157.8(2) . 1_554 ?
O8 Bi3 O7 46.5(3) 1_554 1_554 ?
O12A Bi3 O7 74.10(14) 3_766 1_554 ?
O12A Bi3 O7 74.10(14) 2_746 1_554 ?
O4 Bi4 O3 91.3(3) . 3_665 ?
O4 Bi4 O1 73.77(13) . 4_575 ?
O3 Bi4 O1 69.47(13) 3_665 4_575 ?
O4 Bi4 O1 73.78(13) . . ?
O3 Bi4 O1 69.47(13) 3_665 . ?
O1 Bi4 O1 126.1(2) 4_575 . ?
O4 Bi4 O10B 87.1(3) . 4_575 ?
O3 Bi4 O10B 142.8(3) 3_665 4_575 ?
O1 Bi4 O10B 74.5(3) 4_575 4_575 ?
O1 Bi4 O10B 143.9(3) . 4_575 ?
O4 Bi4 O10B 87.1(3) . . ?
O3 Bi4 O10B 142.8(3) 3_665 . ?
O1 Bi4 O10B 143.9(3) 4_575 . ?
O1 Bi4 O10B 74.4(3) . . ?
O10B Bi4 O10B 74.2(6) 4_575 . ?
O4 Bi4 O10A 86.1(3) . 4_575 ?
O3 Bi4 O10A 135.0(3) 3_665 4_575 ?
O1 Bi4 O10A 66.7(3) 4_575 4_575 ?
O1 Bi4 O10A 149.5(3) . 4_575 ?
O10B Bi4 O10A 7.8(4) 4_575 4_575 ?
O10B Bi4 O10A 82.0(4) . 4_575 ?
O4 Bi4 O10A 86.1(3) . . ?
O3 Bi4 O10A 135.0(3) 3_665 . ?
O1 Bi4 O10A 149.5(3) 4_575 . ?
O1 Bi4 O10A 66.7(3) . . ?
O10B Bi4 O10A 82.0(4) 4_575 . ?
O10B Bi4 O10A 7.8(4) . . ?
O10A Bi4 O10A 89.7(5) 4_575 . ?
O4 Bi4 O8 173.8(3) . 3_666 ?
O3 Bi4 O8 82.5(3) 3_665 3_666 ?
O1 Bi4 O8 103.85(13) 4_575 3_666 ?
O1 Bi4 O8 103.84(13) . 3_666 ?
O10B Bi4 O8 97.8(3) 4_575 3_666 ?
O10B Bi4 O8 97.8(3) . 3_666 ?
O10A Bi4 O8 98.3(3) 4_575 3_666 ?
O10A Bi4 O8 98.3(3) . 3_666 ?
O4 Bi4 Bi2 36.79(3) . . ?
O3 Bi4 Bi2 85.09(15) 3_665 . ?
O1 Bi4 Bi2 105.37(11) 4_575 . ?
O1 Bi4 Bi2 38.14(11) . . ?
O10B Bi4 Bi2 113.4(3) 4_575 . ?
O10B Bi4 Bi2 71.7(3) . . ?
O10A Bi4 Bi2 115.7(3) 4_575 . ?
O10A Bi4 Bi2 66.6(3) . . ?
O8 Bi4 Bi2 141.72(5) 3_666 . ?
O4 Bi4 Bi2 36.79(3) . 4_575 ?
O3 Bi4 Bi2 85.09(15) 3_665 4_575 ?
O1 Bi4 Bi2 38.14(11) 4_575 4_575 ?
O1 Bi4 Bi2 105.37(11) . 4_575 ?
O10B Bi4 Bi2 71.7(3) 4_575 4_575 ?
O10B Bi4 Bi2 113.4(3) . 4_575 ?
O10A Bi4 Bi2 66.6(3) 4_575 4_575 ?
O10A Bi4 Bi2 115.7(3) . 4_575 ?
O8 Bi4 Bi2 141.72(6) 3_666 4_575 ?
Bi2 Bi4 Bi2 72.299(12) . 4_575 ?
O4 Bi4 Bi1 91.32(16) . 2_655 ?
O3 Bi4 Bi1 33.221(6) 3_665 2_655 ?
O1 Bi4 Bi1 38.70(11) 4_575 2_655 ?
O1 Bi4 Bi1 101.32(12) . 2_655 ?
O10B Bi4 Bi1 109.6(3) 4_575 2_655 ?
O10B Bi4 Bi1 175.7(3) . 2_655 ?
O10A Bi4 Bi1 101.9(3) 4_575 2_655 ?
O10A Bi4 Bi1 168.0(3) . 2_655 ?
O8 Bi4 Bi1 83.51(15) 3_666 2_655 ?
Bi2 Bi4 Bi1 104.781(11) . 2_655 ?
Bi2 Bi4 Bi1 66.971(8) 4_575 2_655 ?
Bi2 O1 Bi1 121.2(2) . 3_665 ?
Bi2 O1 Bi1 103.70(18) . . ?
Bi1 O1 Bi1 108.87(18) 3_665 . ?
Bi2 O1 Bi4 101.03(17) . . ?
Bi1 O1 Bi4 101.17(17) 3_665 . ?
Bi1 O1 Bi4 122.0(2) . . ?
Bi3 O2 Bi1 128.7(2) . . ?
Bi3 O2 Bi2 124.3(2) . . ?
Bi1 O2 Bi2 104.9(2) . . ?
Bi1 O3 Bi1 133.6(4) . 4_565 ?
Bi1 O3 Bi4 113.18(18) . 3_665 ?
Bi1 O3 Bi4 113.18(18) 4_565 3_665 ?
Bi4 O4 Bi2 109.03(15) . 4_575 ?
Bi4 O4 Bi2 109.03(15) . . ?
Bi2 O4 Bi2 137.2(3) 4_575 . ?
O6 C1 O5 122.8(10) . . ?
O6 C1 C2 117.7(9) . . ?
O5 C1 C2 119.4(9) . . ?
C7 C2 C3 117.4(11) . . ?
C7 C2 C1 120.8(9) . . ?
C3 C2 C1 121.6(9) . . ?
C2 C3 C4 120.9(12) . . ?
C2 C3 H3A 119.3 . . ?
C4 C3 H3A 119.8 . . ?
C3 C4 C5 119.7(12) . . ?
C3 C4 H4A 120.2 . . ?
C5 C4 H4A 120.1 . . ?
C6 C5 C4 119.8(11) . . ?
C6 C5 C8 118.5(9) . . ?
C4 C5 C8 121.4(9) . . ?
C7 C6 C5 118.6(11) . . ?
C7 C6 H6A 120.8 . . ?
C5 C6 H6A 120.6 . . ?
C6 C7 C2 123.1(12) . . ?
C6 C7 H7A 118.4 . . ?
C2 C7 H7A 118.6 . . ?
O7 C8 O8 121.4(11) . . ?
O7 C8 C5 121.3(9) . . ?
O8 C8 C5 117.2(9) . . ?
C1 O5 Bi1 119.3(4) . . ?
C1 O6 Bi3 133.0(7) . . ?
C8 O8 Bi3 110.9(7) . 1_556 ?
O10A C9A O9A 124.0(10) . . ?
O10A C9A C10A 122.6(16) . . ?
O9A C9A C10A 113.3(16) . . ?
C15A C10A C11A 119.3(10) . . ?
C15A C10A C9A 121(2) . . ?
C11A C10A C9A 119(2) . . ?
C12A C11A C10A 119.1(14) . . ?
C12A C11A H11A 120.5 . . ?
C10A C11A H11A 120.5 . . ?
C11A C12A C13A 121.0(12) . . ?
C11A C12A H12A 119.5 . . ?
C13A C12A H12A 119.5 . . ?
C14A C13A C12A 119.6(10) . . ?
C14A C13A C16A 116.2(9) . . ?
C12A C13A C16A 124.1(10) . . ?
C13A C14A C15A 119.6(11) . . ?
C13A C14A H14A 120.2 . . ?
C15A C14A H14A 120.2 . . ?
C10A C15A C14A 120.9(14) . . ?
C10A C15A H15A 119.6 . . ?
C14A C15A H15A 119.6 . . ?
O12A C16A O11A 120.2(8) . . ?
O12A C16A C13A 121.4(9) . . ?
O11A C16A C13A 116.9(9) . . ?
C9A O9A Bi2 128.4(8) . . ?
C9A O10A Bi4 114.7(8) . . ?
C16A O11A Bi2 110.5(6) . 1_556 ?
C15B C10B C11B 118.3(10) . . ?
C12B C11B C10B 120.3(14) . . ?
C12B C11B H11B 119.9 . . ?
C10B C11B H11B 119.9 . . ?
C11B C12B C13B 119.9(12) . . ?
C11B C12B H12B 120.0 . . ?
C13B C12B H12B 120.0 . . ?
C14B C13B C12B 118.7(11) . . ?
C15B C14B C13B 119.8(12) . . ?
C15B C14B H14B 120.1 . . ?
C13B C14B H14B 120.1 . . ?
C14B C15B C10B 122.4(15) . . ?
C14B C15B H15B 118.8 . . ?
C10B C15B H15B 118.8 . . ?
Bi2 O11B Bi1 99.4(3) 1_556 3_666 ?

loop_
_geom_bond_atom_site_label_1
_geom_bond_atom_site_label_2
_geom_bond_distance
_geom_bond_site_symmetry_2
_geom_bond_publ_flag
Bi1 O3 2.134(3) . ?
Bi1 O2 2.137(5) . ?
Bi1 O1 2.282(5) 3_665 ?
Bi1 O1 2.327(5) . ?
Bi1 O11B 2.754(9) 3_666 ?
Bi1 O11A 2.794(9) 3_666 ?
Bi1 O5 2.812(6) . ?
Bi1 Bi2 3.5783(4) . ?
Bi1 Bi4 3.5803(5) 3_665 ?
Bi2 O1 2.222(5) . ?
Bi2 O4 2.237(2) . ?
Bi2 O9A 2.305(12) . ?
Bi2 O2 2.373(5) . ?
Bi2 O11B 2.382(10) 1_554 ?
Bi2 O9B 2.389(12) . ?
Bi2 O11A 2.411(10) 1_554 ?
Bi2 O12A 2.974(5) 3_766 ?
Bi2 O7 2.998(5) 3_766 ?
Bi2 Bi4 3.5314(4) . ?
Bi3 O2 2.135(5) 4_565 ?
Bi3 O2 2.135(5) . ?
Bi3 O6 2.358(8) . ?
Bi3 O8 2.367(9) 1_554 ?
Bi3 O12A 2.869(5) 3_766 ?
Bi3 O12A 2.869(5) 2_746 ?
Bi3 O7 2.984(8) 1_554 ?
Bi4 O4 2.099(6) . ?
Bi4 O3 2.155(7) 3_665 ?
Bi4 O1 2.352(5) 4_575 ?
Bi4 O1 2.352(5) . ?
Bi4 O10B 2.550(12) 4_575 ?
Bi4 O10B 2.550(12) . ?
Bi4 O10A 2.808(13) 4_575 ?
Bi4 O10A 2.808(13) . ?
Bi4 O8 2.977(9) 3_666 ?
Bi4 Bi2 3.5314(4) 4_575 ?
Bi4 Bi1 3.5802(5) 2_655 ?
O1 Bi1 2.282(5) 3_665 ?
O3 Bi1 2.134(3) 4_565 ?
O3 Bi4 2.155(7) 3_665 ?
O4 Bi2 2.237(2) 4_575 ?
C1 O6 1.255(13) . ?
C1 O5 1.263(13) . ?
C1 C2 1.481(14) . ?
C2 C7 1.387(10) . ?
C2 C3 1.393(10) . ?
C3 C4 1.395(19) . ?
C3 H3A 0.9601 . ?
C4 C5 1.402(10) . ?
C4 H4A 0.9600 . ?
C5 C6 1.385(10) . ?
C5 C8 1.511(15) . ?
C6 C7 1.382(18) . ?
C6 H6A 0.9600 . ?
C7 H7A 0.9601 . ?
C8 O7 1.250(12) . ?
C8 O8 1.260(14) . ?
O8 Bi3 2.368(9) 1_556 ?
C9A O10A 1.197(15) . ?
C9A O9A 1.334(14) . ?
C9A C10A 1.495(9) . ?
C10A C15A 1.39(3) . ?
C10A C11A 1.42(4) . ?
C11A C12A 1.385(15) . ?
C11A H11A 0.9500 . ?
C12A C13A 1.398(11) . ?
C12A H12A 0.9500 . ?
C13A C14A 1.388(11) . ?
C13A C16A 1.495(9) . ?
C14A C15A 1.393(15) . ?
C14A H14A 0.9500 . ?
C15A H15A 0.9500 . ?
C16A O12A 1.233(9) . ?
C16A O11A 1.324(12) . ?
O11A Bi2 2.411(10) 1_556 ?
C10B C15B 1.38(3) . ?
C10B C11B 1.39(3) . ?
C11B C12B 1.39(2) . ?
C11B H11B 0.9500 . ?
C12B C13B 1.403(11) . ?
C12B H12B 0.9500 . ?
C13B C14B 1.391(11) . ?
C14B C15B 1.362(19) . ?
C14B H14B 0.9500 . ?
C15B H15B 0.9500 . ?
O11B Bi2 2.382(10) 1_556 ?
O11B Bi1 2.754(9) 3_666 ?

loop_
_geom_torsion_atom_site_label_1
_geom_torsion_atom_site_label_2
_geom_torsion_atom_site_label_3
_geom_torsion_atom_site_label_4
_geom_torsion
_geom_torsion_site_symmetry_1
_geom_torsion_site_symmetry_2
_geom_torsion_site_symmetry_3
_geom_torsion_site_symmetry_4
_geom_torsion_publ_flag
O3 Bi1 Bi2 O1 118.6(3) . . . . ?
O2 Bi1 Bi2 O1 140.2(3) . . . . ?
O1 Bi1 Bi2 O1 46.6(3) 3_665 . . . ?
O11B Bi1 Bi2 O1 -13.9(4) 3_666 . . . ?
O11A Bi1 Bi2 O1 -4.7(5) 3_666 . . . ?
O5 Bi1 Bi2 O1 -165.8(2) . . . . ?
Bi4 Bi1 Bi2 O1 86.81(19) 3_665 . . . ?
O3 Bi1 Bi2 O4 160.1(3) . . . . ?
O2 Bi1 Bi2 O4 -178.3(3) . . . . ?
O1 Bi1 Bi2 O4 88.1(2) 3_665 . . . ?
O1 Bi1 Bi2 O4 41.5(3) . . . . ?
O11B Bi1 Bi2 O4 27.6(4) 3_666 . . . ?
O11A Bi1 Bi2 O4 36.8(5) 3_666 . . . ?
O5 Bi1 Bi2 O4 -124.4(2) . . . . ?
Bi4 Bi1 Bi2 O4 128.29(18) 3_665 . . . ?
O3 Bi1 Bi2 O9A -126.6(3) . . . . ?
O2 Bi1 Bi2 O9A -105.0(4) . . . . ?
O1 Bi1 Bi2 O9A 161.4(3) 3_665 . . . ?
O1 Bi1 Bi2 O9A 114.8(3) . . . . ?
O11B Bi1 Bi2 O9A 100.9(4) 3_666 . . . ?
O11A Bi1 Bi2 O9A 110.1(5) 3_666 . . . ?
O5 Bi1 Bi2 O9A -51.0(3) . . . . ?
Bi4 Bi1 Bi2 O9A -158.4(3) 3_665 . . . ?
O3 Bi1 Bi2 O2 -21.6(3) . . . . ?
O1 Bi1 Bi2 O2 -93.6(3) 3_665 . . . ?
O1 Bi1 Bi2 O2 -140.2(3) . . . . ?
O11B Bi1 Bi2 O2 -154.1(4) 3_666 . . . ?
O11A Bi1 Bi2 O2 -144.9(5) 3_666 . . . ?
O5 Bi1 Bi2 O2 53.9(3) . . . . ?
Bi4 Bi1 Bi2 O2 -53.4(2) 3_665 . . . ?
O3 Bi1 Bi2 O11B 56.6(3) . . . 1_554 ?
O2 Bi1 Bi2 O11B 78.2(3) . . . 1_554 ?
O1 Bi1 Bi2 O11B -15.4(3) 3_665 . . 1_554 ?
O1 Bi1 Bi2 O11B -62.0(3) . . . 1_554 ?
O11B Bi1 Bi2 O11B -75.9(4) 3_666 . . 1_554 ?
O11A Bi1 Bi2 O11B -66.7(5) 3_666 . . 1_554 ?
O5 Bi1 Bi2 O11B 132.1(3) . . . 1_554 ?
Bi4 Bi1 Bi2 O11B 24.8(2) 3_665 . . 1_554 ?
O3 Bi1 Bi2 O9B -122.2(4) . . . . ?
O2 Bi1 Bi2 O9B -100.6(4) . . . . ?
O1 Bi1 Bi2 O9B 165.8(3) 3_665 . . . ?
O1 Bi1 Bi2 O9B 119.2(4) . . . . ?
O11B Bi1 Bi2 O9B 105.3(4) 3_666 . . . ?
O11A Bi1 Bi2 O9B 114.5(5) 3_666 . . . ?
O5 Bi1 Bi2 O9B -46.7(4) . . . . ?
Bi4 Bi1 Bi2 O9B -154.0(3) 3_665 . . . ?
O3 Bi1 Bi2 O11A 70.6(3) . . . 1_554 ?
O2 Bi1 Bi2 O11A 92.2(3) . . . 1_554 ?
O1 Bi1 Bi2 O11A -1.4(3) 3_665 . . 1_554 ?
O1 Bi1 Bi2 O11A -48.0(3) . . . 1_554 ?
O11B Bi1 Bi2 O11A -61.9(4) 3_666 . . 1_554 ?
O11A Bi1 Bi2 O11A -52.7(6) 3_666 . . 1_554 ?
O5 Bi1 Bi2 O11A 146.2(3) . . . 1_554 ?
Bi4 Bi1 Bi2 O11A 38.8(3) 3_665 . . 1_554 ?
O3 Bi1 Bi2 O12A -44.1(2) . . . 3_766 ?
O2 Bi1 Bi2 O12A -22.6(2) . . . 3_766 ?
O1 Bi1 Bi2 O12A -116.19(16) 3_665 . . 3_766 ?
O1 Bi1 Bi2 O12A -162.8(2) . . . 3_766 ?
O11B Bi1 Bi2 O12A -176.7(3) 3_666 . . 3_766 ?
O11A Bi1 Bi2 O12A -167.4(4) 3_666 . . 3_766 ?
O5 Bi1 Bi2 O12A 31.39(18) . . . 3_766 ?
Bi4 Bi1 Bi2 O12A -75.96(11) 3_665 . . 3_766 ?
O3 Bi1 Bi2 O7 -155.7(4) . . . 3_766 ?
O2 Bi1 Bi2 O7 -134.1(4) . . . 3_766 ?
O1 Bi1 Bi2 O7 132.3(4) 3_665 . . 3_766 ?
O1 Bi1 Bi2 O7 85.7(4) . . . 3_766 ?
O11B Bi1 Bi2 O7 71.8(5) 3_666 . . 3_766 ?
O11A Bi1 Bi2 O7 81.0(6) 3_666 . . 3_766 ?
O5 Bi1 Bi2 O7 -80.1(4) . . . 3_766 ?
Bi4 Bi1 Bi2 O7 172.5(4) 3_665 . . 3_766 ?
O3 Bi1 Bi2 Bi4 152.2(2) . . . . ?
O2 Bi1 Bi2 Bi4 173.8(2) . . . . ?
O1 Bi1 Bi2 Bi4 80.19(11) 3_665 . . . ?
O1 Bi1 Bi2 Bi4 33.62(19) . . . . ?
O11B Bi1 Bi2 Bi4 19.7(3) 3_666 . . . ?
O11A Bi1 Bi2 Bi4 28.9(4) 3_666 . . . ?
O5 Bi1 Bi2 Bi4 -132.22(15) . . . . ?
Bi4 Bi1 Bi2 Bi4 120.427(8) 3_665 . . . ?
O1 Bi2 Bi4 O4 -161.3(4) . . . . ?
O9A Bi2 Bi4 O4 89.0(4) . . . . ?
O2 Bi2 Bi4 O4 170.0(3) . . . . ?
O11B Bi2 Bi4 O4 -105.2(4) 1_554 . . . ?
O9B Bi2 Bi4 O4 100.6(4) . . . . ?
O11A Bi2 Bi4 O4 -90.7(4) 1_554 . . . ?
O12A Bi2 Bi4 O4 92.3(4) 3_766 . . . ?
O7 Bi2 Bi4 O4 0.5(3) 3_766 . . . ?
Bi1 Bi2 Bi4 O4 166.3(3) . . . . ?
O1 Bi2 Bi4 O3 -62.6(2) . . . 3_665 ?
O4 Bi2 Bi4 O3 98.8(3) . . . 3_665 ?
O9A Bi2 Bi4 O3 -172.2(3) . . . 3_665 ?
O2 Bi2 Bi4 O3 -91.25(18) . . . 3_665 ?
O11B Bi2 Bi4 O3 -6.5(3) 1_554 . . 3_665 ?
O9B Bi2 Bi4 O3 -160.6(3) . . . 3_665 ?
O11A Bi2 Bi4 O3 8.1(3) 1_554 . . 3_665 ?
O12A Bi2 Bi4 O3 -168.9(3) 3_766 . . 3_665 ?
O7 Bi2 Bi4 O3 99.25(19) 3_766 . . 3_665 ?
Bi1 Bi2 Bi4 O3 -94.94(11) . . . 3_665 ?
O1 Bi2 Bi4 O1 -129.7(3) . . . 4_575 ?
O4 Bi2 Bi4 O1 31.6(3) . . . 4_575 ?
O9A Bi2 Bi4 O1 120.6(3) . . . 4_575 ?
O2 Bi2 Bi4 O1 -158.38(18) . . . 4_575 ?
O11B Bi2 Bi4 O1 -73.6(3) 1_554 . . 4_575 ?
O9B Bi2 Bi4 O1 132.2(3) . . . 4_575 ?
O11A Bi2 Bi4 O1 -59.0(3) 1_554 . . 4_575 ?
O12A Bi2 Bi4 O1 123.9(4) 3_766 . . 4_575 ?
O7 Bi2 Bi4 O1 32.12(19) 3_766 . . 4_575 ?
Bi1 Bi2 Bi4 O1 -162.07(12) . . . 4_575 ?
O4 Bi2 Bi4 O1 161.3(4) . . . . ?
O9A Bi2 Bi4 O1 -109.7(4) . . . . ?
O2 Bi2 Bi4 O1 -28.7(2) . . . . ?
O11B Bi2 Bi4 O1 56.1(3) 1_554 . . . ?
O9B Bi2 Bi4 O1 -98.0(4) . . . . ?
O11A Bi2 Bi4 O1 70.7(3) 1_554 . . . ?
O12A Bi2 Bi4 O1 -106.4(4) 3_766 . . . ?
O7 Bi2 Bi4 O1 161.8(2) 3_766 . . . ?
Bi1 Bi2 Bi4 O1 -32.36(19) . . . . ?
O1 Bi2 Bi4 O10B 150.9(4) . . . 4_575 ?
O4 Bi2 Bi4 O10B -47.8(4) . . . 4_575 ?
O9A Bi2 Bi4 O10B 41.2(4) . . . 4_575 ?
O2 Bi2 Bi4 O10B 122.2(3) . . . 4_575 ?
O11B Bi2 Bi4 O10B -153.0(4) 1_554 . . 4_575 ?
O9B Bi2 Bi4 O10B 52.8(4) . . . 4_575 ?
O11A Bi2 Bi4 O10B -138.5(4) 1_554 . . 4_575 ?
O12A Bi2 Bi4 O10B 44.5(5) 3_766 . . 4_575 ?
O7 Bi2 Bi4 O10B -47.3(3) 3_766 . . 4_575 ?
Bi1 Bi2 Bi4 O10B 118.5(3) . . . 4_575 ?
O1 Bi2 Bi4 O10B 88.0(3) . . . . ?
O4 Bi2 Bi4 O10B -110.7(4) . . . . ?
O9A Bi2 Bi4 O10B -21.7(4) . . . . ?
O2 Bi2 Bi4 O10B 59.3(3) . . . . ?
O11B Bi2 Bi4 O10B 144.1(4) 1_554 . . . ?
O9B Bi2 Bi4 O10B -10.1(4) . . . . ?
O11A Bi2 Bi4 O10B 158.6(4) 1_554 . . . ?
O12A Bi2 Bi4 O10B -18.4(4) 3_766 . . . ?
O7 Bi2 Bi4 O10B -110.2(3) 3_766 . . . ?
Bi1 Bi2 Bi4 O10B 55.6(3) . . . . ?
O1 Bi2 Bi4 O10A 159.1(4) . . . 4_575 ?
O4 Bi2 Bi4 O10A -39.5(4) . . . 4_575 ?
O9A Bi2 Bi4 O10A 49.5(4) . . . 4_575 ?
O2 Bi2 Bi4 O10A 130.5(3) . . . 4_575 ?
O11B Bi2 Bi4 O10A -144.8(4) 1_554 . . 4_575 ?
O9B Bi2 Bi4 O10A 61.1(4) . . . 4_575 ?
O11A Bi2 Bi4 O10A -130.2(4) 1_554 . . 4_575 ?
O12A Bi2 Bi4 O10A 52.8(5) 3_766 . . 4_575 ?
O7 Bi2 Bi4 O10A -39.0(3) 3_766 . . 4_575 ?
Bi1 Bi2 Bi4 O10A 126.8(3) . . . 4_575 ?
O1 Bi2 Bi4 O10A 81.6(3) . . . . ?
O4 Bi2 Bi4 O10A -117.1(4) . . . . ?
O9A Bi2 Bi4 O10A -28.1(4) . . . . ?
O2 Bi2 Bi4 O10A 52.9(3) . . . . ?
O11B Bi2 Bi4 O10A 137.7(4) 1_554 . . . ?
O9B Bi2 Bi4 O10A -16.5(4) . . . . ?
O11A Bi2 Bi4 O10A 152.3(4) 1_554 . . . ?
O12A Bi2 Bi4 O10A -24.8(4) 3_766 . . . ?
O7 Bi2 Bi4 O10A -116.6(3) 3_766 . . . ?
Bi1 Bi2 Bi4 O10A 49.2(3) . . . . ?
O1 Bi2 Bi4 O8 8.8(3) . . . 3_666 ?
O4 Bi2 Bi4 O8 170.1(4) . . . 3_666 ?
O9A Bi2 Bi4 O8 -100.9(4) . . . 3_666 ?
O2 Bi2 Bi4 O8 -19.9(3) . . . 3_666 ?
O11B Bi2 Bi4 O8 64.9(4) 1_554 . . 3_666 ?
O9B Bi2 Bi4 O8 -89.2(4) . . . 3_666 ?
O11A Bi2 Bi4 O8 79.5(4) 1_554 . . 3_666 ?
O12A Bi2 Bi4 O8 -97.6(4) 3_766 . . 3_666 ?
O7 Bi2 Bi4 O8 170.6(3) 3_766 . . 3_666 ?
Bi1 Bi2 Bi4 O8 -23.6(3) . . . 3_666 ?
O1 Bi2 Bi4 Bi2 -148.98(19) . . . 4_575 ?
O4 Bi2 Bi4 Bi2 12.4(3) . . . 4_575 ?
O9A Bi2 Bi4 Bi2 101.4(3) . . . 4_575 ?
O2 Bi2 Bi4 Bi2 -177.66(13) . . . 4_575 ?
O11B Bi2 Bi4 Bi2 -92.9(2) 1_554 . . 4_575 ?
O9B Bi2 Bi4 Bi2 113.0(3) . . . 4_575 ?
O11A Bi2 Bi4 Bi2 -78.3(2) 1_554 . . 4_575 ?
O12A Bi2 Bi4 Bi2 104.7(3) 3_766 . . 4_575 ?
O7 Bi2 Bi4 Bi2 12.85(15) 3_766 . . 4_575 ?
Bi1 Bi2 Bi4 Bi2 178.660(7) . . . 4_575 ?
O1 Bi2 Bi4 Bi1 -89.57(19) . . . 2_655 ?
O4 Bi2 Bi4 Bi1 71.8(3) . . . 2_655 ?
O9A Bi2 Bi4 Bi1 160.8(3) . . . 2_655 ?
O2 Bi2 Bi4 Bi1 -118.25(13) . . . 2_655 ?
O11B Bi2 Bi4 Bi1 -33.5(2) 1_554 . . 2_655 ?
O9B Bi2 Bi4 Bi1 172.4(3) . . . 2_655 ?
O11A Bi2 Bi4 Bi1 -18.9(2) 1_554 . . 2_655 ?
O12A Bi2 Bi4 Bi1 164.1(3) 3_766 . . 2_655 ?
O7 Bi2 Bi4 Bi1 72.26(15) 3_766 . . 2_655 ?
Bi1 Bi2 Bi4 Bi1 -121.931(8) . . . 2_655 ?
O4 Bi2 O1 Bi1 99.6(3) . . . 3_665 ?
O9A Bi2 O1 Bi1 176.8(4) . . . 3_665 ?
O2 Bi2 O1 Bi1 -99.2(3) . . . 3_665 ?
O11B Bi2 O1 Bi1 -9.8(3) 1_554 . . 3_665 ?
O9B Bi2 O1 Bi1 -173.8(4) . . . 3_665 ?
O11A Bi2 O1 Bi1 8.2(3) 1_554 . . 3_665 ?
O12A Bi2 O1 Bi1 -95.3(3) 3_766 . . 3_665 ?
O7 Bi2 O1 Bi1 83.9(3) 3_766 . . 3_665 ?
Bi4 Bi2 O1 Bi1 110.4(3) . . . 3_665 ?
Bi1 Bi2 O1 Bi1 -122.5(3) . . . 3_665 ?
O4 Bi2 O1 Bi1 -137.9(2) . . . . ?
O9A Bi2 O1 Bi1 -60.7(3) . . . . ?
O2 Bi2 O1 Bi1 23.25(18) . . . . ?
O11B Bi2 O1 Bi1 112.6(3) 1_554 . . . ?
O9B Bi2 O1 Bi1 -51.4(3) . . . . ?
O11A Bi2 O1 Bi1 130.7(3) 1_554 . . . ?
O12A Bi2 O1 Bi1 27.2(3) 3_766 . . . ?
O7 Bi2 O1 Bi1 -153.6(2) 3_766 . . . ?
Bi4 Bi2 O1 Bi1 -127.1(3) . . . . ?
O4 Bi2 O1 Bi4 -10.8(2) . . . . ?
O9A Bi2 O1 Bi4 66.4(3) . . . . ?
O2 Bi2 O1 Bi4 150.4(2) . . . . ?
O11B Bi2 O1 Bi4 -120.3(3) 1_554 . . . ?
O9B Bi2 O1 Bi4 75.8(3) . . . . ?
O11A Bi2 O1 Bi4 -102.2(3) 1_554 . . . ?
O12A Bi2 O1 Bi4 154.28(18) 3_766 . . . ?
O7 Bi2 O1 Bi4 -26.5(3) 3_766 . . . ?
Bi1 Bi2 O1 Bi4 127.1(3) . . . . ?
O3 Bi1 O1 Bi2 -86.5(3) . . . . ?
O2 Bi1 O1 Bi2 -25.6(2) . . . . ?
O1 Bi1 O1 Bi2 -130.3(3) 3_665 . . . ?
O11B Bi1 O1 Bi2 170.3(3) 3_666 . . . ?
O11A Bi1 O1 Bi2 177.5(2) 3_666 . . . ?
O5 Bi1 O1 Bi2 23.5(4) . . . . ?
Bi4 Bi1 O1 Bi2 -100.22(15) 3_665 . . . ?
O3 Bi1 O1 Bi1 43.8(3) . . . 3_665 ?
O2 Bi1 O1 Bi1 104.7(2) . . . 3_665 ?
O1 Bi1 O1 Bi1 0.0 3_665 . . 3_665 ?
O11B Bi1 O1 Bi1 -59.4(3) 3_666 . . 3_665 ?
O11A Bi1 O1 Bi1 -52.2(3) 3_666 . . 3_665 ?
O5 Bi1 O1 Bi1 153.8(3) . . . 3_665 ?
Bi2 Bi1 O1 Bi1 130.3(3) . . . 3_665 ?
Bi4 Bi1 O1 Bi1 30.07(18) 3_665 . . 3_665 ?
O3 Bi1 O1 Bi4 160.8(3) . . . . ?
O2 Bi1 O1 Bi4 -138.2(3) . . . . ?
O1 Bi1 O1 Bi4 117.1(3) 3_665 . . . ?
O11B Bi1 O1 Bi4 57.7(3) 3_666 . . . ?
O11A Bi1 O1 Bi4 64.9(3) 3_666 . . . ?
O5 Bi1 O1 Bi4 -89.1(4) . . . . ?
Bi2 Bi1 O1 Bi4 -112.6(3) . . . . ?
Bi4 Bi1 O1 Bi4 147.15(19) 3_665 . . . ?
O4 Bi4 O1 Bi2 11.5(2) . . . . ?
O3 Bi4 O1 Bi2 109.2(3) 3_665 . . . ?
O1 Bi4 O1 Bi2 66.6(3) 4_575 . . . ?
O10B Bi4 O1 Bi2 -49.2(5) 4_575 . . . ?
O10B Bi4 O1 Bi2 -80.0(3) . . . . ?
O10A Bi4 O1 Bi2 -39.2(6) 4_575 . . . ?
O10A Bi4 O1 Bi2 -81.2(3) . . . . ?
O8 Bi4 O1 Bi2 -174.4(2) 3_666 . . . ?
Bi2 Bi4 O1 Bi2 30.61(18) 4_575 . . . ?
Bi1 Bi4 O1 Bi2 99.58(15) 2_655 . . . ?
O4 Bi4 O1 Bi1 -113.7(2) . . . 3_665 ?
O3 Bi4 O1 Bi1 -16.0(2) 3_665 . . 3_665 ?
O1 Bi4 O1 Bi1 -58.6(3) 4_575 . . 3_665 ?
O10B Bi4 O1 Bi1 -174.4(5) 4_575 . . 3_665 ?
O10B Bi4 O1 Bi1 154.8(3) . . . 3_665 ?
O10A Bi4 O1 Bi1 -164.3(5) 4_575 . . 3_665 ?
O10A Bi4 O1 Bi1 153.6(3) . . . 3_665 ?
O8 Bi4 O1 Bi1 60.4(2) 3_666 . . 3_665 ?
Bi2 Bi4 O1 Bi1 -125.2(3) . . . 3_665 ?
Bi2 Bi4 O1 Bi1 -94.59(14) 4_575 . . 3_665 ?
Bi1 Bi4 O1 Bi1 -25.61(16) 2_655 . . 3_665 ?
O4 Bi4 O1 Bi1 125.5(3) . . . . ?
O3 Bi4 O1 Bi1 -136.8(3) 3_665 . . . ?
O1 Bi4 O1 Bi1 -179.4(2) 4_575 . . . ?
O10B Bi4 O1 Bi1 64.8(5) 4_575 . . . ?
O10B Bi4 O1 Bi1 34.0(3) . . . . ?
O10A Bi4 O1 Bi1 74.8(6) 4_575 . . . ?
O10A Bi4 O1 Bi1 32.8(3) . . . . ?
O8 Bi4 O1 Bi1 -60.4(3) 3_666 . . . ?
Bi2 Bi4 O1 Bi1 114.0(3) . . . . ?
Bi2 Bi4 O1 Bi1 144.59(18) 4_575 . . . ?
Bi1 Bi4 O1 Bi1 -146.43(18) 2_655 . . . ?
O2 Bi3 O2 Bi1 21.5(5) 4_565 . . . ?
O6 Bi3 O2 Bi1 -60.8(3) . . . . ?
O8 Bi3 O2 Bi1 99.2(3) 1_554 . . . ?
O7 Bi3 O2 Bi1 138.3(3) 1_554 . . . ?
O2 Bi3 O2 Bi2 -177.6(3) 4_565 . . . ?
O6 Bi3 O2 Bi2 100.2(3) . . . . ?
O8 Bi3 O2 Bi2 -99.8(3) 1_554 . . . ?
O12A Bi3 O2 Bi2 7.8(3) 3_766 . . . ?
O7 Bi3 O2 Bi2 -60.7(3) 1_554 . . . ?
O3 Bi1 O2 Bi3 -35.3(3) . . . . ?
O1 Bi1 O2 Bi3 -104.9(3) 3_665 . . . ?
O1 Bi1 O2 Bi3 -172.2(4) . . . . ?
O11B Bi1 O2 Bi3 -108.7(9) 3_666 . . . ?
O11A Bi1 O2 Bi3 -65.3(8) 3_666 . . . ?
O5 Bi1 O2 Bi3 33.9(3) . . . . ?
Bi2 Bi1 O2 Bi3 163.8(5) . . . . ?
Bi4 Bi1 O2 Bi3 -69.3(3) 3_665 . . . ?
O3 Bi1 O2 Bi2 160.9(3) . . . . ?
O1 Bi1 O2 Bi2 91.3(2) 3_665 . . . ?
O1 Bi1 O2 Bi2 24.01(18) . . . . ?
O11B Bi1 O2 Bi2 87.5(9) 3_666 . . . ?
O11A Bi1 O2 Bi2 130.8(6) 3_666 . . . ?
O5 Bi1 O2 Bi2 -129.9(2) . . . . ?
Bi4 Bi1 O2 Bi2 126.85(19) 3_665 . . . ?
O1 Bi2 O2 Bi3 169.7(3) . . . . ?
O4 Bi2 O2 Bi3 -162.2(3) . . . . ?
O9A Bi2 O2 Bi3 -96.2(4) . . . . ?
O11B Bi2 O2 Bi3 95.4(4) 1_554 . . . ?
O9B Bi2 O2 Bi3 -99.0(4) . . . . ?
O11A Bi2 O2 Bi3 100.8(3) 1_554 . . . ?
O12A Bi2 O2 Bi3 -7.8(2) 3_766 . . . ?
O7 Bi2 O2 Bi3 -15.3(6) 3_766 . . . ?
Bi4 Bi2 O2 Bi3 -170.8(2) . . . . ?
Bi1 Bi2 O2 Bi3 -164.7(4) . . . . ?
O1 Bi2 O2 Bi1 -25.60(19) . . . . ?
O4 Bi2 O2 Bi1 2.5(4) . . . . ?
O9A Bi2 O2 Bi1 68.6(3) . . . . ?
O11B Bi2 O2 Bi1 -99.9(3) 1_554 . . . ?
O9B Bi2 O2 Bi1 65.8(3) . . . . ?
O11A Bi2 O2 Bi1 -94.5(3) 1_554 . . . ?
O12A Bi2 O2 Bi1 157.0(2) 3_766 . . . ?
O7 Bi2 O2 Bi1 149.5(4) 3_766 . . . ?
Bi4 Bi2 O2 Bi1 -6.0(2) . . . . ?
O2 Bi1 O3 Bi1 96.7(5) . . . 4_565 ?
O1 Bi1 O3 Bi1 -162.5(5) 3_665 . . 4_565 ?
O1 Bi1 O3 Bi1 153.8(4) . . . 4_565 ?
O11B Bi1 O3 Bi1 -100.2(5) 3_666 . . 4_565 ?
O11A Bi1 O3 Bi1 -94.4(5) 3_666 . . 4_565 ?
O5 Bi1 O3 Bi1 9.4(4) . . . 4_565 ?
Bi2 Bi1 O3 Bi1 110.5(4) . . . 4_565 ?
Bi4 Bi1 O3 Bi1 178.8(7) 3_665 . . 4_565 ?
O2 Bi1 O3 Bi4 -82.1(3) . . . 3_665 ?
O1 Bi1 O3 Bi4 18.7(3) 3_665 . . 3_665 ?
O1 Bi1 O3 Bi4 -25.0(4) . . . 3_665 ?
O11B Bi1 O3 Bi4 81.0(4) 3_666 . . 3_665 ?
O11A Bi1 O3 Bi4 86.8(4) 3_666 . . 3_665 ?
O5 Bi1 O3 Bi4 -169.4(4) . . . 3_665 ?
Bi2 Bi1 O3 Bi4 -68.3(3) . . . 3_665 ?
O3 Bi4 O4 Bi2 80.1(2) 3_665 . . 4_575 ?
O1 Bi4 O4 Bi2 11.9(2) 4_575 . . 4_575 ?
O1 Bi4 O4 Bi2 148.2(3) . . . 4_575 ?
O10B Bi4 O4 Bi2 -62.8(4) 4_575 . . 4_575 ?
O10B Bi4 O4 Bi2 -137.1(4) . . . 4_575 ?
O10A Bi4 O4 Bi2 -55.0(4) 4_575 . . 4_575 ?
O10A Bi4 O4 Bi2 -144.9(4) . . . 4_575 ?
Bi2 Bi4 O4 Bi2 160.1(5) . . . 4_575 ?
Bi1 Bi4 O4 Bi2 46.8(2) 2_655 . . 4_575 ?
O3 Bi4 O4 Bi2 -80.1(2) 3_665 . . . ?
O1 Bi4 O4 Bi2 -148.2(3) 4_575 . . . ?
O1 Bi4 O4 Bi2 -11.9(2) . . . . ?
O10B Bi4 O4 Bi2 137.1(4) 4_575 . . . ?
O10B Bi4 O4 Bi2 62.8(4) . . . . ?
O10A Bi4 O4 Bi2 144.9(4) 4_575 . . . ?
O10A Bi4 O4 Bi2 55.0(4) . . . . ?
Bi2 Bi4 O4 Bi2 -160.1(5) 4_575 . . . ?
Bi1 Bi4 O4 Bi2 -113.3(2) 2_655 . . . ?
O1 Bi2 O4 Bi4 12.6(2) . . . . ?
O9A Bi2 O4 Bi4 -83.1(4) . . . . ?
O2 Bi2 O4 Bi4 -14.7(5) . . . . ?
O11B Bi2 O4 Bi4 80.4(4) 1_554 . . . ?
O9B Bi2 O4 Bi4 -74.2(4) . . . . ?
O11A Bi2 O4 Bi4 87.1(3) 1_554 . . . ?
O12A Bi2 O4 Bi4 -151.8(2) 3_766 . . . ?
O7 Bi2 O4 Bi4 -179.5(4) 3_766 . . . ?
Bi1 Bi2 O4 Bi4 -13.3(3) . . . . ?
O1 Bi2 O4 Bi2 -139.1(5) . . . 4_575 ?
O9A Bi2 O4 Bi2 125.1(5) . . . 4_575 ?
O2 Bi2 O4 Bi2 -166.5(3) . . . 4_575 ?
O11B Bi2 O4 Bi2 -71.4(5) 1_554 . . 4_575 ?
O9B Bi2 O4 Bi2 134.0(5) . . . 4_575 ?
O11A Bi2 O4 Bi2 -64.6(5) 1_554 . . 4_575 ?
O12A Bi2 O4 Bi2 56.5(6) 3_766 . . 4_575 ?
O7 Bi2 O4 Bi2 28.8(4) 3_766 . . 4_575 ?
Bi4 Bi2 O4 Bi2 -151.7(7) . . . 4_575 ?
Bi1 Bi2 O4 Bi2 -165.0(4) . . . 4_575 ?
O6 C1 C2 C7 25.0(7) . . . 4_565 ?
O5 C1 C2 C7 -155.0(7) . . . 4_565 ?
O6 C1 C2 C7 -25.0(7) . . . . ?
O5 C1 C2 C7 155.0(7) . . . . ?
O6 C1 C2 C3 -150.2(8) . . . 4_565 ?
O5 C1 C2 C3 29.8(8) . . . 4_565 ?
O6 C1 C2 C3 150.2(8) . . . . ?
O5 C1 C2 C3 -29.8(8) . . . . ?
C7 C2 C3 C3 -118.6(8) 4_565 . . 4_565 ?
C7 C2 C3 C3 -77.9(8) . . . 4_565 ?
C1 C2 C3 C3 106.7(7) . . . 4_565 ?
C7 C2 C3 C4 -44.8(15) 4_565 . . . ?
C7 C2 C3 C4 -4.1(17) . . . . ?
C3 C2 C3 C4 73.8(14) 4_565 . . . ?
C1 C2 C3 C4 -179.5(10) . . . . ?
C7 C2 C3 C4 -79.3(9) 4_565 . . 4_565 ?
C7 C2 C3 C4 -38.6(11) . . . 4_565 ?
C3 C2 C3 C4 39.3(9) 4_565 . . 4_565 ?
C1 C2 C3 C4 146.0(6) . . . 4_565 ?
C3 C3 C4 C4 0.002(4) 4_565 . . 4_565 ?
C2 C3 C4 C4 -60.4(11) . . . 4_565 ?
C3 C3 C4 C5 61.0(11) 4_565 . . . ?
C2 C3 C4 C5 1(2) . . . . ?
C4 C3 C4 C5 61.0(11) 4_565 . . . ?
C2 C3 C4 C3 -60.4(11) . . . 4_565 ?
C4 C3 C4 C3 -0.002(7) 4_565 . . 4_565 ?
C4 C4 C5 C6 118.9(8) 4_565 . . 4_565 ?
C3 C4 C5 C6 44.3(14) . . . 4_565 ?
C3 C4 C5 C6 78.9(9) 4_565 . . 4_565 ?
C4 C4 C5 C6 80.4(8) 4_565 . . . ?
C3 C4 C5 C6 5.8(17) . . . . ?
C3 C4 C5 C6 40.4(11) 4_565 . . . ?
C3 C4 C5 C4 -74.6(13) . . . 4_565 ?
C3 C4 C5 C4 -40.0(8) 4_565 . . 4_565 ?
C4 C4 C5 C8 -106.4(7) 4_565 . . . ?
C3 C4 C5 C8 178.9(10) . . . . ?
C3 C4 C5 C8 -146.4(6) 4_565 . . . ?
C4 C5 C6 C6 122.4(8) 4_565 . . 4_565 ?
C4 C5 C6 C6 72.0(8) . . . 4_565 ?
C8 C5 C6 C6 -101.4(5) . . . 4_565 ?
C6 C5 C6 C7 -80.2(12) 4_565 . . . ?
C4 C5 C6 C7 42.2(14) 4_565 . . . ?
C4 C5 C6 C7 -8.2(16) . . . . ?
C8 C5 C6 C7 178.4(9) . . . . ?
C6 C5 C6 C7 -46.0(8) 4_565 . . 4_565 ?
C4 C5 C6 C7 76.4(9) 4_565 . . 4_565 ?
C4 C5 C6 C7 26.0(12) . . . 4_565 ?
C8 C5 C6 C7 -147.4(6) . . . 4_565 ?
C6 C6 C7 C7 -0.003(5) 4_565 . . 4_565 ?
C5 C6 C7 C7 67.9(9) . . . 4_565 ?
C6 C6 C7 C2 -63.3(12) 4_565 . . . ?
C5 C6 C7 C2 4.6(19) . . . . ?
C7 C6 C7 C2 -63.3(12) 4_565 . . . ?
C5 C6 C7 C6 67.9(9) . . . 4_565 ?
C7 C6 C7 C6 0.003(8) 4_565 . . 4_565 ?
C3 C2 C7 C7 -121.4(8) 4_565 . . 4_565 ?
C3 C2 C7 C7 -72.0(8) . . . 4_565 ?
C1 C2 C7 C7 103.5(6) . . . 4_565 ?
C7 C2 C7 C6 73.5(14) 4_565 . . . ?
C3 C2 C7 C6 -47.9(15) 4_565 . . . ?
C3 C2 C7 C6 1.5(17) . . . . ?
C1 C2 C7 C6 176.9(10) . . . . ?
C7 C2 C7 C6 42.6(9) 4_565 . . 4_565 ?
C3 C2 C7 C6 -78.8(10) 4_565 . . 4_565 ?
C3 C2 C7 C6 -29.4(12) . . . 4_565 ?
C1 C2 C7 C6 146.0(6) . . . 4_565 ?
C6 C5 C8 O7 -22.8(6) 4_565 . . . ?
C6 C5 C8 O7 22.8(6) . . . . ?
C4 C5 C8 O7 150.4(7) 4_565 . . . ?
C4 C5 C8 O7 -150.5(7) . . . . ?
C6 C5 C8 O8 157.2(6) 4_565 . . . ?
C6 C5 C8 O8 -157.2(6) . . . . ?
C4 C5 C8 O8 -29.6(7) 4_565 . . . ?
C4 C5 C8 O8 29.5(7) . . . . ?
O6 C1 O5 Bi1 -53.1(4) . . . . ?
C2 C1 O5 Bi1 126.9(4) . . . . ?
O3 Bi1 O5 C1 117.9(7) . . . . ?
O2 Bi1 O5 C1 35.2(7) . . . . ?
O1 Bi1 O5 C1 129.6(6) 3_665 . . . ?
O1 Bi1 O5 C1 -10.9(8) . . . . ?
O11B Bi1 O5 C1 -156.0(7) 3_666 . . . ?
O11A Bi1 O5 C1 -166.8(7) 3_666 . . . ?
Bi2 Bi1 O5 C1 3.9(7) . . . . ?
Bi4 Bi1 O5 C1 111.9(6) 3_665 . . . ?
O5 C1 O6 Bi3 0.000(2) . . . . ?
C2 C1 O6 Bi3 180.000(2) . . . . ?
O2 Bi3 O6 C1 -55.52(13) 4_565 . . . ?
O2 Bi3 O6 C1 55.52(13) . . . . ?
O8 Bi3 O6 C1 -0.002(2) 1_554 . . . ?
O12A Bi3 O6 C1 132.50(10) 3_766 . . . ?
O12A Bi3 O6 C1 -132.50(10) 2_746 . . . ?
O7 Bi3 O6 C1 180.000(2) 1_554 . . . ?
O7 C8 O8 Bi3 -0.001(4) . . . 1_556 ?
C5 C8 O8 Bi3 179.999(2) . . . 1_556 ?
C9A C10A C11A C12A -177.9(18) . . . . ?
C11A C12A C13A C16A 173.4(14) . . . . ?
C16A C13A C14A C15A -174.1(13) . . . . ?
C11A C10A C15A C14A -5(4) . . . . ?
C9A C10A C15A C14A 177.2(19) . . . . ?
C12A C13A C16A O12A 148.3(14) . . . . ?
C14A C13A C16A O11A 133.8(14) . . . . ?
C12A C13A C16A O11A -46(2) . . . . ?
O10A C9A O9A Bi2 4.2(17) . . . . ?
C10A C9A O9A Bi2 179.3(16) . . . . ?
O1 Bi2 O9A C9A -6.2(10) . . . . ?
O4 Bi2 O9A C9A 66.8(10) . . . . ?
O2 Bi2 O9A C9A -75.3(10) . . . . ?
O12A Bi2 O9A C9A -147.3(10) 3_766 . . . ?
O7 Bi2 O9A C9A 130.1(10) 3_766 . . . ?
Bi4 Bi2 O9A C9A 31.8(9) . . . . ?
Bi1 Bi2 O9A C9A -41.3(9) . . . . ?
O9A C9A O10A Bi4 -52.4(14) . . . . ?
C10A C9A O10A Bi4 132.9(17) . . . . ?
O4 Bi4 O10A C9A 19.1(9) . . . . ?
O3 Bi4 O10A C9A 107.0(9) 3_665 . . . ?
O1 Bi4 O10A C9A -29.0(14) 4_575 . . . ?
O1 Bi4 O10A C9A 93.2(10) . . . . ?
O10B Bi4 O10A C9A -68.5(9) 4_575 . . . ?
O10A Bi4 O10A C9A -66.9(11) 4_575 . . . ?
O8 Bi4 O10A C9A -165.3(9) 3_666 . . . ?
Bi2 Bi4 O10A C9A 51.5(9) . . . . ?
Bi2 Bi4 O10A C9A -3.3(11) 4_575 . . . ?
Bi1 Bi4 O10A C9A 96.9(14) 2_655 . . . ?
O12A C16A O11A Bi2 -31.0(11) . . . 1_556 ?
C13A C16A O11A Bi2 163.0(8) . . . 1_556 ?
